data_7203971
loop_
_publ_author_name
'Ren, Yan'
'Fang, Qi'
'Yu, Wen-Tao'
'Lei, Hong'
'Tian, Yu-Peng'
'Jiang, Min-Hua'
'Yang, Qing-Chuan'
'Mak, Thomas C. W.'

_publ_section_title
;
 Synthesis, structures and two-photon pumped up-conversion lasing
 properties of two new organic salts
;
_journal_issue 9
_journal_name_full 'Journal of Materials Chemistry'
_journal_page_first 2025
_journal_paper_doi 10.1039/b001058h
_journal_volume 10
_journal_year 2000
_chemical_formula_sum 'C24 H30 N2 O5 S'
_chemical_formula_weight 458.56
_chemical_name_systematic
; 
 ? 
;
_space_group_IT_number 14
_symmetry_cell_setting monoclinic
_symmetry_space_group_name_Hall '-P 2yn'
_symmetry_space_group_name_H-M 'P 1 21/n 1'
_atom_sites_solution_hydrogens mixed
_atom_sites_solution_primary direct
_atom_sites_solution_secondary difmap
_audit_creation_method SHELXL-97
_cell_angle_alpha 90.00
_cell_angle_beta 96.11(3)
_cell_angle_gamma 90.00
_cell_formula_units_Z 4
_cell_length_a 9.929(2)
_cell_length_b 19.549(4)
_cell_length_c 12.100(2)
_cell_measurement_temperature 294(2)
_cell_volume 2335.3(8)
_computing_cell_refinement 'BIOTEX Rigaku'
_computing_data_collection 'RAXIS Rigaku'
_computing_data_reduction 'BIOTEX Rigaku'
_computing_molecular_graphics 'Siemens SHELXTL'
_computing_publication_material 'Slemens SHELXTL'
_computing_structure_refinement 'SHELXL-97 (Sheldrick, 1997)'
_computing_structure_solution 'SHELXS-97 (Sheldrick, 1990)'
_diffrn_ambient_temperature 294(2)
_diffrn_measured_fraction_theta_full 0.869
_diffrn_measured_fraction_theta_max 0.869
_diffrn_measurement_device_type 'IP Rigaku'
_diffrn_measurement_method IP
_diffrn_radiation_monochromator graphite
_diffrn_radiation_source 'rotation anode'
_diffrn_radiation_type MoK\a
_diffrn_radiation_wavelength 0.71073
_diffrn_reflns_av_R_equivalents 0.0000
_diffrn_reflns_av_sigmaI/netI 0.0664
_diffrn_reflns_limit_h_max 11
_diffrn_reflns_limit_h_min 0
_diffrn_reflns_limit_k_max 23
_diffrn_reflns_limit_k_min 0
_diffrn_reflns_limit_l_max 14
_diffrn_reflns_limit_l_min -14
_diffrn_reflns_number 3581
_diffrn_reflns_theta_full 25.00
_diffrn_reflns_theta_max 25.00
_diffrn_reflns_theta_min 2.31
_exptl_absorpt_coefficient_mu 0.176
_exptl_absorpt_correction_T_max 1.174
_exptl_absorpt_correction_T_min 0.801
_exptl_absorpt_correction_type abscor
_exptl_crystal_colour orange
_exptl_crystal_density_diffrn 1.304
_exptl_crystal_density_method 'not measured'
_exptl_crystal_description prism
_exptl_crystal_F_000 976
_exptl_crystal_size_max 0.70
_exptl_crystal_size_mid 0.60
_exptl_crystal_size_min 0.50
_refine_diff_density_max 0.466
_refine_diff_density_min -0.304
_refine_diff_density_rms 0.051
_refine_ls_extinction_coef 0.029(2)
_refine_ls_extinction_expression Fc^*^=kFc[1+0.001xFc^2^\l^3^/sin(2\q)]^-1/4^
_refine_ls_extinction_method SHELXL
_refine_ls_goodness_of_fit_ref 1.091
_refine_ls_hydrogen_treatment mixed
_refine_ls_matrix_type full
_refine_ls_number_parameters 298
_refine_ls_number_reflns 3581
_refine_ls_number_restraints 0
_refine_ls_restrained_S_all 1.091
_refine_ls_R_factor_all 0.0811
_refine_ls_R_factor_gt 0.0776
_refine_ls_shift/su_max 0.051
_refine_ls_shift/su_mean 0.008
_refine_ls_structure_factor_coef Fsqd
_refine_ls_weighting_details 'calc w=1/[\s^2^(Fo^2^)+(0.1204P)^2^+1.0177P] where P=(Fo^2^+2Fc^2^)/3'
_refine_ls_weighting_scheme calc
_refine_ls_wR_factor_gt 0.2303
_refine_ls_wR_factor_ref 0.2347
_reflns_number_gt 3349
_reflns_number_total 3581
_reflns_threshold_expression >2sigma(I)
_cod_data_source_file b001058h.txt
_cod_data_source_block HMASPS
_cod_depositor_comments
;
The following automatic conversions were performed:

'_atom_sites_solution_hydrogens' value 'geom and difmap' was changed
to 'mixed'.

Automatic conversion script
Id: cif_fix_values 6452 2018-10-05 10:23:21Z andrius 
;
_cod_original_sg_symbol_H-M P2(1)/n
_cod_database_code 7203971

loop_
_symmetry_equiv_pos_as_xyz
'x, y, z'
'-x+1/2, y+1/2, -z+1/2'
'-x, -y, -z'
'x-1/2, -y-1/2, z-1/2'

loop_
_atom_site_label
_atom_site_type_symbol
_atom_site_fract_x
_atom_site_fract_y
_atom_site_fract_z
_atom_site_U_iso_or_equiv
_atom_site_adp_type
_atom_site_occupancy
_atom_site_symmetry_multiplicity
_atom_site_calc_flag
_atom_site_refinement_flags
_atom_site_disorder_assembly
_atom_site_disorder_group
S1 S 0.77664(3) 0.040901(16) 0.71866(3) 0.06027(10) Uani 1 1 d . . .
N1 N 0.13370(11) -0.18792(6) 0.82859(11) 0.0670(3) Uani 1 1 d . . .
N2 N 1.10402(11) -0.21225(6) 0.50785(9) 0.0642(3) Uani 1 1 d . . .
O1 O 0.03809(13) -0.12132(6) 1.03144(9) 0.0890(4) Uani 1 1 d . . .
H1A H 0.0808 -0.1144 1.0922 0.133 Uiso 1 1 calc R . .
O2 O 0.83106(10) 0.10627(5) 0.75759(10) 0.0800(3) Uani 1 1 d . . .
O3 O 0.81559(12) -0.01347(6) 0.79526(12) 0.1024(4) Uani 1 1 d . . .
O4 O 0.80389(11) 0.02630(7) 0.60675(10) 0.0905(4) Uani 1 1 d . . .
O5 O -0.24573(13) -0.10629(7) 0.96511(11) 0.1020(4) Uani 1 1 d . . .
C1 C 0.25769(14) -0.19190(7) 0.79253(12) 0.0608(4) Uani 1 1 d . . .
C2 C 0.31991(14) -0.25501(7) 0.77469(12) 0.0681(4) Uani 1 1 d . . .
H2A H 0.2747 -0.2951 0.7897 0.082 Uiso 1 1 calc R . .
C3 C 0.44216(16) -0.25984(9) 0.73681(13) 0.0787(5) Uani 1 1 d . . .
H3A H 0.4777 -0.3029 0.7252 0.094 Uiso 1 1 calc R . .
C4 C 0.51619(16) -0.20277(10) 0.71480(14) 0.0855(5) Uani 1 1 d . . .
C5 C 0.45921(16) -0.13945(9) 0.73221(14) 0.0862(5) Uani 1 1 d . . .
H5A H 0.5067 -0.1001 0.7175 0.103 Uiso 1 1 calc R . .
C6 C 0.33474(16) -0.13334(8) 0.77050(15) 0.0815(5) Uani 1 1 d . . .
H6A H 0.3002 -0.0900 0.7822 0.098 Uiso 1 1 calc R . .
C7 C 0.6627(3) -0.22182(10) 0.66675(16) 0.1424(9) Uani 1 1 d . . .
H7A H 0.6932 -0.2660 0.6551 0.171 Uiso 1 1 calc R . .
C8 C 0.7191(3) -0.17415(9) 0.65050(15) 0.1360(9) Uani 1 1 d . . .
H8A H 0.6908 -0.1299 0.6645 0.163 Uiso 1 1 calc R . .
C9 C 0.86253(18) -0.19447(11) 0.59688(13) 0.0943(6) Uani 1 1 d . . .
C10 C 0.91226(18) -0.25976(11) 0.57814(14) 0.0982(6) Uani 1 1 d . . .
H10A H 0.8639 -0.2981 0.5967 0.118 Uiso 1 1 calc R . .
C11 C 1.03423(16) -0.26793(9) 0.53173(13) 0.0777(5) Uani 1 1 d . . .
H11A H 1.0664 -0.3114 0.5176 0.093 Uiso 1 1 calc R . .
C12 C 1.05394(16) -0.14964(8) 0.52601(12) 0.0720(5) Uani 1 1 d . . .
H12A H 1.1027 -0.1114 0.5079 0.086 Uiso 1 1 calc R . .
C13 C 0.93645(17) -0.14053(10) 0.56917(14) 0.0856(6) Uani 1 1 d . . .
H13A H 0.9055 -0.0964 0.5801 0.103 Uiso 1 1 calc R . .
C14 C 1.23496(15) -0.21826(9) 0.46323(14) 0.0814(5) Uani 1 1 d . . .
H14A H 1.2570 -0.2657 0.4556 0.122 Uiso 1 1 calc R . .
H14B H 1.3037 -0.1965 0.5130 0.122 Uiso 1 1 calc R . .
H14C H 1.2300 -0.1965 0.3918 0.122 Uiso 1 1 calc R . .
C15 C 0.06653(15) -0.12230(7) 0.83938(12) 0.0687(4) Uani 1 1 d . . .
H15A H -0.0306 -0.1296 0.8289 0.082 Uiso 1 1 calc R . .
H15B H 0.0896 -0.0924 0.7802 0.082 Uiso 1 1 calc R . .
C16 C 0.10147(17) -0.08670(8) 0.94813(13) 0.0758(5) Uani 1 1 d . . .
H16A H 0.1989 -0.0866 0.9670 0.091 Uiso 1 1 calc R . .
H16B H 0.0706 -0.0396 0.9427 0.091 Uiso 1 1 calc R . .
C17 C 0.06351(15) -0.24873(8) 0.86042(14) 0.0765(5) Uani 1 1 d . . .
H17A H 0.1181 -0.2883 0.8504 0.115 Uiso 1 1 calc R . .
H17B H -0.0214 -0.2528 0.8149 0.115 Uiso 1 1 calc R . .
H17C H 0.0474 -0.2453 0.9371 0.115 Uiso 1 1 calc R . .
C18 C 0.31751(14) 0.05503(7) 0.71315(14) 0.0688(4) Uani 1 1 d . . .
C19 C 0.39869(16) 0.05124(8) 0.81189(14) 0.0762(5) Uani 1 1 d . . .
H19A H 0.3596 0.0513 0.8784 0.091 Uiso 1 1 calc R . .
C20 C 0.53877(16) 0.04724(8) 0.81381(13) 0.0740(5) Uani 1 1 d . . .
H20A H 0.5923 0.0436 0.8815 0.089 Uiso 1 1 calc R . .
C21 C 0.59914(14) 0.04863(6) 0.71610(12) 0.0582(4) Uani 1 1 d . . .
C22 C 0.51790(15) 0.05460(7) 0.61658(13) 0.0673(4) Uani 1 1 d . . .
H22A H 0.5568 0.0568 0.5501 0.081 Uiso 1 1 calc R . .
C23 C 0.37833(16) 0.05728(8) 0.61586(15) 0.0785(5) Uani 1 1 d . . .
H23A H 0.3245 0.0607 0.5483 0.094 Uiso 1 1 calc R . .
C24 C 0.16546(17) 0.05494(9) 0.7109(2) 0.0977(7) Uani 1 1 d . . .
H24B H 0.1251 0.0581 0.6354 0.147 Uiso 1 1 calc R . .
H24C H 0.1376 0.0933 0.7524 0.147 Uiso 1 1 calc R . .
H24D H 0.1368 0.0133 0.7434 0.147 Uiso 1 1 calc R . .
H5WB H -0.245(2) -0.0789(11) 0.9117(18) 0.131(7) Uiso 1 1 d . . .
H5WA H -0.149(3) -0.1055(13) 1.018(2) 0.168(9) Uiso 1 1 d . . .

loop_
_atom_site_aniso_label
_atom_site_aniso_U_11
_atom_site_aniso_U_22
_atom_site_aniso_U_33
_atom_site_aniso_U_23
_atom_site_aniso_U_13
_atom_site_aniso_U_12
S1 0.05743(17) 0.04938(16) 0.0735(2) 0.00080(14) 0.00480(17) -0.00267(13)
N1 0.0589(6) 0.0550(6) 0.0900(7) 0.0013(5) 0.0219(6) 0.0058(5)
N2 0.0589(6) 0.0724(7) 0.0617(6) 0.0036(5) 0.0087(5) 0.0052(5)
O1 0.1039(8) 0.0947(7) 0.0674(6) -0.0008(6) 0.0052(6) -0.0129(6)
O2 0.0745(6) 0.0602(5) 0.1021(7) -0.0071(5) -0.0058(6) -0.0158(4)
O3 0.0787(7) 0.0818(6) 0.1466(9) 0.0521(6) 0.0123(7) 0.0150(5)
O4 0.0721(6) 0.1166(8) 0.0851(6) -0.0236(6) 0.0196(5) -0.0067(6)
O5 0.1003(8) 0.1102(9) 0.0996(8) 0.0104(7) 0.0294(7) -0.0126(7)
C1 0.0597(7) 0.0530(6) 0.0701(7) 0.0009(6) 0.0089(6) 0.0039(5)
C2 0.0720(8) 0.0541(7) 0.0795(8) -0.0023(6) 0.0140(7) 0.0102(6)
C3 0.0757(8) 0.0781(9) 0.0821(9) -0.0061(8) 0.0069(8) 0.0183(7)
C4 0.0589(7) 0.1237(13) 0.0741(9) -0.0129(9) 0.0089(7) 0.0193(8)
C5 0.0764(8) 0.0909(10) 0.0948(10) 0.0014(9) 0.0249(8) -0.0213(8)
C6 0.0865(9) 0.0539(7) 0.1090(11) -0.0024(8) 0.0335(8) -0.0015(7)
C7 0.245(2) 0.0674(10) 0.0959(11) 0.0166(9) -0.0711(13) -0.0361(12)
C8 0.251(3) 0.0547(9) 0.0864(11) -0.0081(8) -0.0560(14) 0.0120(12)
C9 0.0767(9) 0.1455(15) 0.0597(8) -0.0129(9) 0.0029(8) 0.0325(9)
C10 0.0843(9) 0.1370(13) 0.0718(9) 0.0198(9) 0.0011(8) -0.0481(9)
C11 0.0833(9) 0.0745(9) 0.0754(9) 0.0056(7) 0.0089(8) -0.0076(8)
C12 0.0723(8) 0.0700(8) 0.0732(8) 0.0002(7) 0.0056(7) 0.0076(7)
C13 0.0759(9) 0.1041(12) 0.0773(9) -0.0035(9) 0.0095(8) 0.0178(8)
C14 0.0684(8) 0.0946(11) 0.0839(9) 0.0080(8) 0.0204(8) 0.0103(8)
C15 0.0691(7) 0.0644(7) 0.0732(8) -0.0006(7) 0.0099(7) 0.0198(6)
C16 0.0812(9) 0.0674(8) 0.0792(9) -0.0035(7) 0.0104(8) 0.0049(7)
C17 0.0715(8) 0.0733(8) 0.0857(9) 0.0061(8) 0.0138(8) -0.0068(7)
C18 0.0606(7) 0.0465(6) 0.1005(10) 0.0023(7) 0.0134(7) 0.0021(6)
C19 0.0734(8) 0.0728(8) 0.0854(9) -0.0079(8) 0.0223(8) -0.0014(7)
C20 0.0713(9) 0.0777(9) 0.0720(8) -0.0080(7) 0.0036(8) -0.0048(7)
C21 0.0619(7) 0.0427(6) 0.0700(7) -0.0056(5) 0.0070(6) -0.0027(5)
C22 0.0666(8) 0.0670(8) 0.0680(8) 0.0027(7) 0.0053(7) 0.0021(6)
C23 0.0636(8) 0.0732(8) 0.0951(10) 0.0067(8) -0.0088(9) 0.0051(7)
C24 0.0664(9) 0.0695(9) 0.1577(17) 0.0170(10) 0.0146(11) 0.0067(7)

loop_
_atom_type_symbol
_atom_type_description
_atom_type_scat_dispersion_real
_atom_type_scat_dispersion_imag
_atom_type_scat_source
C C 0.0033 0.0016 'International Tables Vol C Tables 4.2.6.8 and 6.1.1.4'
H H 0.0000 0.0000 'International Tables Vol C Tables 4.2.6.8 and 6.1.1.4'
N N 0.0061 0.0033 'International Tables Vol C Tables 4.2.6.8 and 6.1.1.4'
O O 0.0106 0.0060 'International Tables Vol C Tables 4.2.6.8 and 6.1.1.4'
S S 0.1246 0.1234 'International Tables Vol C Tables 4.2.6.8 and 6.1.1.4'

loop_
_geom_angle_atom_site_label_1
_geom_angle_atom_site_label_2
_geom_angle_atom_site_label_3
_geom_angle
_geom_angle_site_symmetry_1
_geom_angle_site_symmetry_3
_geom_angle_publ_flag
O3 S1 O4 113.35(8) . . ?
O3 S1 O2 112.21(7) . . ?
O4 S1 O2 112.39(7) . . ?
O3 S1 C21 105.92(7) . . ?
O4 S1 C21 106.74(7) . . ?
O2 S1 C21 105.52(6) . . ?
C1 N1 C17 121.23(11) . . ?
C1 N1 C15 121.38(11) . . ?
C17 N1 C15 117.38(12) . . ?
C11 N2 C12 119.66(13) . . ?
C11 N2 C14 120.97(13) . . ?
C12 N2 C14 119.36(13) . . ?
N1 C1 C2 122.01(12) . . ?
N1 C1 C6 122.86(13) . . ?
C2 C1 C6 115.13(13) . . ?
C3 C2 C1 122.72(14) . . ?
C2 C3 C4 121.89(16) . . ?
C3 C4 C5 117.31(15) . . ?
C3 C4 C7 112.98(16) . . ?
C5 C4 C7 129.68(16) . . ?
C6 C5 C4 121.77(16) . . ?
C5 C6 C1 121.15(15) . . ?
C8 C7 C4 110.4(2) . . ?
C7 C8 C9 109.5(2) . . ?
C13 C9 C10 117.63(17) . . ?
C13 C9 C8 114.78(17) . . ?
C10 C9 C8 127.60(17) . . ?
C9 C10 C11 120.44(18) . . ?
N2 C11 C10 118.99(16) . . ?
C13 C12 N2 122.41(15) . . ?
C12 C13 C9 120.86(18) . . ?
N1 C15 C16 115.00(12) . . ?
O1 C16 C15 108.94(13) . . ?
C19 C18 C23 118.38(14) . . ?
C19 C18 C24 120.73(17) . . ?
C23 C18 C24 120.87(16) . . ?
C18 C19 C20 120.80(16) . . ?
C21 C20 C19 120.58(15) . . ?
C22 C21 C20 118.78(14) . . ?
C22 C21 S1 120.78(12) . . ?
C20 C21 S1 120.43(11) . . ?
C21 C22 C23 119.97(15) . . ?
C18 C23 C22 121.44(15) . . ?

loop_
_geom_bond_atom_site_label_1
_geom_bond_atom_site_label_2
_geom_bond_distance
_geom_bond_site_symmetry_2
_geom_bond_publ_flag
S1 O3 1.4360(13) . ?
S1 O4 1.4374(13) . ?
S1 O2 1.4466(11) . ?
S1 C21 1.7659(15) . ?
N1 C1 1.3515(19) . ?
N1 C17 1.451(2) . ?
N1 C15 1.4581(18) . ?
N2 C11 1.338(2) . ?
N2 C12 1.3478(19) . ?
N2 C14 1.465(2) . ?
O1 C16 1.416(2) . ?
C1 C2 1.4067(19) . ?
C1 C6 1.418(2) . ?
C2 C3 1.346(2) . ?
C3 C4 1.377(3) . ?
C4 C5 1.386(3) . ?
C4 C7 1.665(3) . ?
C5 C6 1.370(2) . ?
C7 C8 1.115(3) . ?
C8 C9 1.674(3) . ?
C9 C13 1.347(3) . ?
C9 C10 1.396(3) . ?
C10 C11 1.397(2) . ?
C12 C13 1.340(2) . ?
C15 C16 1.496(2) . ?
C18 C19 1.370(2) . ?
C18 C23 1.380(2) . ?
C18 C24 1.507(2) . ?
C19 C20 1.391(2) . ?
C20 C21 1.382(2) . ?
C21 C22 1.381(2) . ?
C22 C23 1.386(2) . ?

loop_
_cod_related_entry_id
_cod_related_entry_database
_cod_related_entry_code
1 ChemSpider 21143444
